data_1549391
loop_
_publ_author_name
'Martin, Nicolas P.'
'Volkringer, Christophe'
'Henry, Natacha'
'Trivelli, Xavier'
'Stoclet, Gr\'egory'
'Ikeda-Ohno, Atsushi'
'Loiseau, Thierry'

_publ_section_title
;
 Formation of a new type of uranium(iv) poly-oxo cluster {U<sub>38</sub>}
 based on a controlled release of water <i>via</i> esterification
 reaction.
;
_journal_issue 22
_journal_name_full 'Chemical science'
_journal_page_first 5021
_journal_page_last 5032
_journal_paper_doi 10.1039/c8sc00752g
_journal_volume 9
_journal_year 2018
_chemical_formula_moiety 'C40 H52 Cl4 O12 U2, 0.5(C3 H8 O)'
_chemical_formula_sum 'C41.5 H56 Cl4 O12.5 U2'
_chemical_formula_weight 1372.72
_space_group_crystal_system triclinic
_space_group_IT_number 2
_space_group_name_Hall '-P 1'
_space_group_name_H-M_alt 'P -1'
_symmetry_space_group_name_Hall '-P 1'
_symmetry_space_group_name_H-M 'P -1'
_atom_sites_solution_hydrogens mixed
_audit_creation_date 2018-05-02
_audit_creation_method
;
Olex2 1.2
(compiled 2017.08.10 svn.r3458 for OlexSys, GUI svn.r5381)
;
_audit_update_record
;
2018-05-04 deposited with the CCDC.
2018-05-08 downloaded from the CCDC.
;
_cell_angle_alpha 67.493(9)
_cell_angle_beta 86.541(10)
_cell_angle_gamma 76.417(10)
_cell_formula_units_Z 1
_cell_length_a 10.683(2)
_cell_length_b 11.322(2)
_cell_length_c 11.736(2)
_cell_measurement_reflns_used 9856
_cell_measurement_temperature 296.15
_cell_measurement_theta_max 27.963
_cell_measurement_theta_min 2.460
_cell_volume 1274.0(4)
_computing_cell_refinement 'SAINT v8.34A (Bruker, 2013)'
_computing_data_reduction 'SAINT v8.34A (Bruker, 2013)'
_computing_molecular_graphics 'Olex2 (Dolomanov et al., 2009)'
_computing_publication_material 'Olex2 (Dolomanov et al., 2009)'
_computing_structure_refinement 'ShelXL (Sheldrick, 2015)'
_computing_structure_solution 'SHELXT 2014/4 (Sheldrick, 2014)'
_diffrn_ambient_temperature 296.15
_diffrn_detector 'Bruker APEX2 area detector'
_diffrn_detector_area_resol_mean 7.9
_diffrn_detector_type 'CCD area detector'
_diffrn_measured_fraction_theta_full 0.993
_diffrn_measured_fraction_theta_max 0.991
_diffrn_measurement_device 'three-circle diffractometer'
_diffrn_measurement_device_type 'Bruker APEXII CCD'
_diffrn_measurement_method '\w and \f scans'
_diffrn_radiation_monochromator 'mirror optics'
_diffrn_radiation_probe x-ray
_diffrn_radiation_type MoK\a
_diffrn_radiation_wavelength 0.71073
_diffrn_reflns_av_R_equivalents 0.0407
_diffrn_reflns_av_unetI/netI 0.0302
_diffrn_reflns_Laue_measured_fraction_full 0.993
_diffrn_reflns_Laue_measured_fraction_max 0.991
_diffrn_reflns_limit_h_max 13
_diffrn_reflns_limit_h_min -13
_diffrn_reflns_limit_k_max 14
_diffrn_reflns_limit_k_min -14
_diffrn_reflns_limit_l_max 15
_diffrn_reflns_limit_l_min -15
_diffrn_reflns_number 38899
_diffrn_reflns_point_group_measured_fraction_full 0.993
_diffrn_reflns_point_group_measured_fraction_max 0.991
_diffrn_reflns_theta_full 25.242
_diffrn_reflns_theta_max 27.103
_diffrn_reflns_theta_min 1.879
_diffrn_source 'microfocus sealed X-ray tube'
_diffrn_source_type 'Incoatec I\ms'
_exptl_absorpt_coefficient_mu 6.612
_exptl_absorpt_correction_T_max 0.7457
_exptl_absorpt_correction_T_min 0.6519
_exptl_absorpt_correction_type multi-scan
_exptl_absorpt_process_details
'SADABS-2014/5 (Bruker,2014/5) was used for absorption correction. wR2(int) was 0.1067 before and 0.0515 after correction. The Ratio of minimum to maximum transmission is 0.8742. The \l/2 correction factor is 0.00150.'
_exptl_crystal_colour green
_exptl_crystal_colour_primary green
_exptl_crystal_density_diffrn 1.789
_exptl_crystal_description plate
_exptl_crystal_F_000 657
_exptl_crystal_size_max 0.1
_exptl_crystal_size_mid 0.09
_exptl_crystal_size_min 0.08
_refine_diff_density_max 1.680
_refine_diff_density_min -0.732
_refine_diff_density_rms 0.116
_refine_ls_extinction_method none
_refine_ls_goodness_of_fit_ref 1.055
_refine_ls_hydrogen_treatment mixed
_refine_ls_matrix_type full
_refine_ls_number_parameters 348
_refine_ls_number_reflns 5575
_refine_ls_number_restraints 62
_refine_ls_restrained_S_all 1.053
_refine_ls_R_factor_all 0.0303
_refine_ls_R_factor_gt 0.0247
_refine_ls_shift/su_max 5.384
_refine_ls_shift/su_mean 0.035
_refine_ls_structure_factor_coef Fsqd
_refine_ls_weighting_details 'w=1/[\s^2^(Fo^2^)+(0.0378P)^2^] where P=(Fo^2^+2Fc^2^)/3'
_refine_ls_weighting_scheme calc
_refine_ls_wR_factor_gt 0.0593
_refine_ls_wR_factor_ref 0.0613
_reflns_Friedel_coverage 0.000
_reflns_number_gt 5011
_reflns_number_total 5575
_reflns_threshold_expression 'I > 2\s(I)'
_cod_data_source_file c8sc00752g2.cif
_cod_data_source_block 1481p-1_a-copy
_cod_depositor_comments 'Adding full bibliography for 1549391--1549392.cif.'
_cod_original_cell_volume 1273.9(4)
_cod_original_formula_sum 'C41.50 H56 Cl4 O12.50 U2'
_cod_database_code 1549391
_shelx_shelxl_version_number 2018/1
_shelx_space_group_comment
;
The symmetry employed for this shelxl refinement is uniquely defined
by the following loop, which should always be used as a source of
symmetry information in preference to the above space-group names.
They are only intended as comments.
;
_shelx_estimated_absorpt_t_max 0.620
_shelx_estimated_absorpt_t_min 0.558
_olex2_refinement_description
;
1. Fixed Uiso
 At 1.2 times of:
  All C(H) groups
 At 1.5 times of:
  All C(H,H,H) groups, All O(H) groups
2. Restrained distances
 O1-H1
 0.85 with sigma of 0.01
 O5A-H5AA
 0.85 with sigma of 0.01
 O5B-H5BA
 0.85 with sigma of 0.01
 C2S-O1S
 1.4248 with sigma of 0.02
 C2-H1
 1.930116 with sigma of 0.02
 U1-H1
 2.98425 with sigma of 0.02
 C6A-H5AA
 1.884884 with sigma of 0.02
 U1-H5AA
 2.945822 with sigma of 0.02
 C6B-H5BA
 1.855728 with sigma of 0.02
 U1-H5BA
 2.686081 with sigma of 0.02
 O1S-C4S
 2.3732 with sigma of 0.04
 O1S-C3S
 2.4353 with sigma of 0.04
 C3S-C4S
 2.5114 with sigma of 0.04
 U1-O5A \\sim U1-O5B
 with sigma of 0.02
 O5A-C6A \\sim O5B-C6B
 with sigma of 0.02
 C6A-H6A \\sim C6B-H6B
 with sigma of 0.02
 C6A-C8A \\sim C6B-C7B
 with sigma of 0.02
 C6A-C7A \\sim C6B-C8B
 with sigma of 0.02
 C8A-H8AA \\sim C7B-H7BC
 with sigma of 0.02
 C8A-H8AB \\sim C7B-H7BA
 with sigma of 0.02
 C8A-H8AC \\sim C7B-H7BB
 with sigma of 0.02
 C7A-H7AA \\sim C8B-H8BA
 with sigma of 0.02
 C7A-H7AB \\sim C8B-H8BB
 with sigma of 0.02
 C7A-H7AC \\sim C8B-H8BC
 with sigma of 0.02
 U1-C6A \\sim U1-C6B
 with sigma of 0.04
 O5A-H6A \\sim O5B-H6B
 with sigma of 0.04
 O5A-C8A \\sim O5B-C7B
 with sigma of 0.04
 O5A-C7A \\sim O5B-C8B
 with sigma of 0.04
 C6A-H8AA \\sim C6B-H7BC
 with sigma of 0.04
 C6A-H8AB \\sim C6B-H7BA
 with sigma of 0.04
 C6A-H8AC \\sim C6B-H7BB
 with sigma of 0.04
 C6A-H7AA \\sim C6B-H8BA
 with sigma of 0.04
 C6A-H7AB \\sim C6B-H8BB
 with sigma of 0.04
 C6A-H7AC \\sim C6B-H8BC
 with sigma of 0.04
 H6A-C8A \\sim H6B-C7B
 with sigma of 0.04
 H6A-C7A \\sim H6B-C8B
 with sigma of 0.04
 C8A-C7A \\sim C7B-C8B
 with sigma of 0.04
 H8AA-H8AB \\sim H7BC-H7BA
 with sigma of 0.04
 H8AA-H8AC \\sim H7BC-H7BB
 with sigma of 0.04
 H8AB-H8AC \\sim H7BA-H7BB
 with sigma of 0.04
 H7AA-H7AB \\sim H8BA-H8BB
 with sigma of 0.04
 H7AA-H7AC \\sim H8BA-H8BC
 with sigma of 0.04
 H7AB-H7AC \\sim H8BB-H8BC
 with sigma of 0.04
 C2S-C3S \\sim C2S-C4S
 with sigma of 0.02
3. Rigid body (RIGU) restrains
 O5B, C6B, C7B, C8B
 with sigma for 1-2 distances of 0.0001 and sigma for 1-3 distances of 0.0001
4. Others
 Fixed Sof: O5A(0.75) H5AA(0.75) C6A(0.75) H6A(0.75) C8A(0.75) H8AA(0.75)
 H8AB(0.75) H8AC(0.75) C7A(0.75) H7AA(0.75) H7AB(0.75) H7AC(0.75) O5B(0.25)
 H5BA(0.25) C6B(0.25) H6B(0.25) C7B(0.25) H7BA(0.25) H7BB(0.25) H7BC(0.25)
 C8B(0.25) H8BA(0.25) H8BB(0.25) H8BC(0.25) O1S(0.25) H1S(0.25) C2S(0.25)
 H2S(0.25) C3S(0.25) H3SA(0.25) H3SB(0.25) H3SC(0.25) C4S(0.25) H4SA(0.25)
 H4SB(0.25) H4SC(0.25)
5.a Riding coordinates:
 C7B(H7BA,H7BB,H7BC), O1S(H1S)
5.b Ternary CH refined with riding coordinates:
 C2(H2), C6A(H6A), C2S(H2S)
5.c Aromatic/amide H refined with riding coordinates:
 C2A(H2A), C0AA(H0AA), C4A(H4A), C5A(H5A), C1AA(H1AA), C5B(H5B), C3A(H3A),
 C2B(H2B), C4B(H4B), C3B(H3BA)
5.d Idealised Me refined as rotating group:
 C3(H3B,H3C,H3D), C4(H4C,H4D,H4E), C8A(H8AA,H8AB,H8AC), C7A(H7AA,H7AB,H7AC),
 C3S(H3SA,H3SB,H3SC), C4S(H4SA,H4SB,H4SC)
;
_olex2_submission_special_instructions 'No special instructions were received'

loop_
_space_group_symop_operation_xyz
'x, y, z'
'-x, -y, -z'

loop_
_atom_site_label
_atom_site_type_symbol
_atom_site_fract_x
_atom_site_fract_y
_atom_site_fract_z
_atom_site_U_iso_or_equiv
_atom_site_adp_type
_atom_site_occupancy
_atom_site_site_symmetry_order
_atom_site_calc_flag
_atom_site_refinement_flags_posn
_atom_site_refinement_flags_adp
_atom_site_refinement_flags_occupancy
_atom_site_disorder_assembly
_atom_site_disorder_group
U1 U 0.30277(2) 0.61302(2) 0.39525(2) 0.02627(6) Uani 1 1 d D . . . .
Cl1 Cl 0.11908(9) 0.49113(11) 0.37507(11) 0.0443(2) Uani 1 1 d . . . . .
Cl2 Cl 0.19917(11) 0.86629(10) 0.26620(12) 0.0535(3) Uani 1 1 d . . . . .
O72A O 0.6223(3) 0.3008(3) 0.4769(3) 0.0435(7) Uani 1 1 d . . . . .
O1 O 0.1122(3) 0.6721(3) 0.5110(3) 0.0425(7) Uani 1 1 d D . . . .
H1 H 0.066(3) 0.617(3) 0.542(4) 0.064 Uiso 1 1 d DR . . . .
O71B O 0.3317(3) 0.4478(3) 0.5892(3) 0.0484(7) Uani 1 1 d . . . . .
O71A O 0.4395(3) 0.4311(3) 0.3781(3) 0.0458(7) Uani 1 1 d . . . . .
O72B O 0.5116(3) 0.3197(3) 0.6951(3) 0.0523(8) Uani 1 1 d . . . . .
C3AA C 0.3917(4) 0.3505(4) 0.6788(4) 0.0324(8) Uani 1 1 d . . . . .
C2AA C 0.5242(3) 0.3242(4) 0.4091(4) 0.0321(8) Uani 1 1 d . . . . .
C1A C 0.5065(4) 0.2218(4) 0.3660(4) 0.0347(9) Uani 1 1 d . . . . .
C1B C 0.3145(3) 0.2677(4) 0.7710(4) 0.0339(8) Uani 1 1 d . . . . .
C2A C 0.3904(4) 0.2340(5) 0.3114(4) 0.0460(11) Uani 1 1 d . . . . .
H2A H 0.324808 0.308749 0.297638 0.055 Uiso 1 1 calc R . . . .
C0AA C 0.6056(4) 0.1111(4) 0.3838(5) 0.0480(11) Uani 1 1 d . . . . .
H0AA H 0.683922 0.102170 0.420438 0.058 Uiso 1 1 calc R . . . .
C4A C 0.4703(5) 0.0250(5) 0.2956(5) 0.0621(14) Uani 1 1 d . . . . .
H4A H 0.457560 -0.042030 0.273488 0.075 Uiso 1 1 calc R . . . .
C5A C 0.5864(5) 0.0139(5) 0.3462(6) 0.0602(14) Uani 1 1 d . . . . .
H5A H 0.653067 -0.059102 0.355519 0.072 Uiso 1 1 calc R . . . .
C1AA C 0.3705(4) 0.1762(4) 0.8845(4) 0.0461(10) Uani 1 1 d . . . . .
H1AA H 0.457127 0.165393 0.902170 0.055 Uiso 1 1 calc R . . . .
C5B C 0.2973(5) 0.1022(5) 0.9698(5) 0.0685(15) Uani 1 1 d . . . . .
H5B H 0.333228 0.044615 1.046940 0.082 Uiso 1 1 calc R . . . .
C2 C 0.0664(4) 0.7817(5) 0.5494(6) 0.0569(14) Uani 1 1 d D . . . .
H2 H 0.123755 0.842249 0.516336 0.068 Uiso 1 1 calc R . . . .
C3A C 0.3719(5) 0.1344(5) 0.2770(5) 0.0579(13) Uani 1 1 d . . . . .
H3A H 0.293424 0.141745 0.241650 0.069 Uiso 1 1 calc R . . . .
C2B C 0.1879(4) 0.2794(5) 0.7437(5) 0.0640(15) Uani 1 1 d . . . . .
H2B H 0.149935 0.341398 0.668903 0.077 Uiso 1 1 calc R . . . .
C3 C -0.0671(5) 0.8543(6) 0.4956(8) 0.086(2) Uani 1 1 d . . . . .
H3B H -0.064949 0.887577 0.407109 0.129 Uiso 1 1 calc GR . . . .
H3C H -0.097204 0.926098 0.522201 0.129 Uiso 1 1 calc GR . . . .
H3D H -0.124158 0.795507 0.523029 0.129 Uiso 1 1 calc GR . . . .
C4B C 0.1710(6) 0.1132(7) 0.9412(7) 0.104(3) Uani 1 1 d . . . . .
H4B H 0.121642 0.062594 0.998825 0.125 Uiso 1 1 calc R . . . .
C4 C 0.0724(8) 0.7362(8) 0.6843(7) 0.105(3) Uani 1 1 d . . . . .
H4C H 0.011244 0.682826 0.718531 0.158 Uiso 1 1 calc GR . . . .
H4D H 0.052466 0.810557 0.708130 0.158 Uiso 1 1 calc GR . . . .
H4E H 0.157579 0.685300 0.714601 0.158 Uiso 1 1 calc GR . . . .
C3B C 0.1173(5) 0.1999(7) 0.8263(7) 0.094(2) Uani 1 1 d . . . . .
H3BA H 0.033413 0.204055 0.805257 0.113 Uiso 1 1 calc R . . . .
O5A O 0.2797(8) 0.6372(8) 0.1749(5) 0.0662(18) Uani 0.75 1 d D . P A 1
H5AA H 0.287(7) 0.563(2) 0.1682(19) 0.099 Uiso 0.75 1 d DR . P B 1
C6A C 0.3140(9) 0.7234(10) 0.0558(8) 0.086(3) Uani 0.75 1 d D . P A 1
H6A H 0.344131 0.792005 0.070216 0.104 Uiso 0.75 1 calc DR . P A 1
C8A C 0.4189(12) 0.6585(15) 0.0029(13) 0.129(5) Uani 0.75 1 d D . P A 1
H8AA H 0.492459 0.622237 0.058914 0.193 Uiso 0.75 1 calc DGR . P A 1
H8AB H 0.440347 0.720663 -0.073637 0.193 Uiso 0.75 1 calc DGR . P A 1
H8AC H 0.394163 0.589280 -0.011830 0.193 Uiso 0.75 1 calc DGR . P A 1
C7A C 0.2036(13) 0.7909(15) -0.0323(11) 0.145(5) Uani 0.75 1 d D . P A 1
H7AA H 0.166539 0.726924 -0.044436 0.217 Uiso 0.75 1 calc DGR . P A 1
H7AB H 0.232039 0.845137 -0.109644 0.217 Uiso 0.75 1 calc DGR . P A 1
H7AC H 0.140127 0.844564 -0.000226 0.217 Uiso 0.75 1 calc DGR . P A 1
O5B O 0.310(4) 0.651(4) 0.1729(16) 0.096(4) Uani 0.25 1 d D U P A 2
H5BA H 0.366(13) 0.698(13) 0.157(4) 0.144 Uiso 0.25 1 d DR . P C 2
C6B C 0.303(3) 0.616(3) 0.0704(17) 0.099(3) Uani 0.25 1 d D U P A 2
H6B H 0.380(4) 0.544(5) 0.080(6) 0.17(16) Uiso 0.25 1 d D . P D 2
C7B C 0.201(3) 0.573(3) 0.041(2) 0.100(3) Uani 0.25 1 d D U P A 2
H7BA H 0.216989 0.562732 -0.036523 0.17(14) Uiso 0.25 1 d DR . P A 2
H7BB H 0.122699 0.640992 0.032687 0.16(15) Uiso 0.25 1 d DR . P A 2
H7BC H 0.187389 0.491902 0.102367 0.00(3) Uiso 0.25 1 d DR . P A 2
C8B C 0.332(5) 0.724(4) -0.044(2) 0.102(4) Uani 0.25 1 d D U P A 2
H8BA H 0.28(2) 0.805(5) -0.047(14) 2(6) Uiso 0.25 1 d D . P E 2
H8BB H 0.32(2) 0.706(14) -0.115(4) 0.11(9) Uiso 0.25 1 d D . P F 2
H8BC H 0.420(10) 0.73(2) -0.037(12) 2(6) Uiso 0.25 1 d D . P G 2
O1S O 0.1069(19) 0.520(2) 0.1135(19) 0.099(6) Uiso 0.25 1 d D . P H -1
H1S H 0.181258 0.475835 0.127835 0.148 Uiso 0.25 1 d R . P H -1
C2S C 0.054(3) 0.510(4) 0.009(3) 0.130(14) Uiso 0.25 1 d D . P H -1
H2S H 0.084263 0.586725 -0.046278 0.156 Uiso 0.25 1 calc R . P H -1
C3S C 0.139(3) 0.429(5) -0.041(4) 0.166(18) Uiso 0.25 1 d D . P H -1
H3SA H 0.220765 0.453387 -0.052718 0.249 Uiso 0.25 1 calc GR . P H -1
H3SB H 0.104472 0.440562 -0.119010 0.249 Uiso 0.25 1 calc GR . P H -1
H3SC H 0.150440 0.339313 0.014279 0.249 Uiso 0.25 1 calc GR . P H -1
C4S C -0.076(3) 0.578(4) -0.026(3) 0.125(12) Uiso 0.25 1 d D . P H -1
H4SA H -0.131985 0.536701 0.034600 0.188 Uiso 0.25 1 calc GR . P H -1
H4SB H -0.096100 0.577420 -0.104554 0.188 Uiso 0.25 1 calc GR . P H -1
H4SC H -0.086503 0.667647 -0.033618 0.188 Uiso 0.25 1 calc GR . P H -1

loop_
_atom_site_aniso_label
_atom_site_aniso_U_11
_atom_site_aniso_U_22
_atom_site_aniso_U_33
_atom_site_aniso_U_23
_atom_site_aniso_U_13
_atom_site_aniso_U_12
U1 0.02091(8) 0.02454(8) 0.03195(9) -0.00735(6) -0.00123(5) -0.00785(5)
Cl1 0.0328(5) 0.0481(6) 0.0618(7) -0.0268(5) 0.0015(4) -0.0176(4)
Cl2 0.0428(6) 0.0351(5) 0.0603(8) 0.0054(5) -0.0065(5) -0.0060(4)
O72A 0.0392(15) 0.0410(16) 0.057(2) -0.0226(15) -0.0120(13) -0.0111(13)
O1 0.0318(14) 0.0342(15) 0.069(2) -0.0265(15) 0.0135(13) -0.0125(12)
O71B 0.0579(19) 0.0410(16) 0.0367(19) 0.0023(14) -0.0047(14) -0.0212(14)
O71A 0.0352(15) 0.0369(16) 0.072(2) -0.0305(16) -0.0033(14) -0.0031(12)
O72B 0.0290(15) 0.0419(17) 0.077(2) -0.0113(16) 0.0128(14) -0.0131(13)
C3AA 0.034(2) 0.0287(18) 0.037(2) -0.0136(17) 0.0068(16) -0.0114(16)
C2AA 0.0302(19) 0.038(2) 0.033(2) -0.0162(18) 0.0042(15) -0.0125(16)
C1A 0.0297(19) 0.038(2) 0.042(2) -0.0196(19) 0.0052(16) -0.0105(16)
C1B 0.0253(18) 0.034(2) 0.034(2) -0.0029(17) 0.0032(15) -0.0075(15)
C2A 0.037(2) 0.049(3) 0.062(3) -0.032(2) -0.006(2) -0.0066(19)
C0AA 0.036(2) 0.044(2) 0.070(3) -0.028(2) -0.006(2) -0.0056(19)
C4A 0.071(3) 0.061(3) 0.081(4) -0.049(3) 0.007(3) -0.027(3)
C5A 0.052(3) 0.049(3) 0.091(4) -0.044(3) -0.003(3) -0.002(2)
C1AA 0.035(2) 0.047(2) 0.044(3) -0.002(2) -0.0068(18) -0.0109(19)
C5B 0.066(3) 0.065(3) 0.050(4) 0.009(3) -0.003(2) -0.022(3)
C2 0.042(3) 0.051(3) 0.098(4) -0.046(3) 0.018(3) -0.021(2)
C3A 0.048(3) 0.067(3) 0.078(4) -0.046(3) -0.005(2) -0.019(2)
C2B 0.030(2) 0.074(3) 0.059(3) 0.012(3) -0.009(2) -0.018(2)
C3 0.042(3) 0.051(3) 0.161(7) -0.042(4) 0.016(3) -0.005(2)
C4B 0.054(4) 0.097(5) 0.101(6) 0.032(4) 0.017(3) -0.031(3)
C4 0.127(6) 0.136(7) 0.096(6) -0.079(6) 0.027(5) -0.058(5)
C3B 0.036(3) 0.103(5) 0.098(5) 0.023(4) 0.001(3) -0.037(3)
O5A 0.096(5) 0.071(4) 0.036(3) -0.009(2) -0.004(3) -0.044(3)
C6A 0.097(7) 0.110(7) 0.056(6) -0.027(5) 0.014(5) -0.043(6)
C8A 0.116(9) 0.172(13) 0.123(11) -0.087(10) 0.052(8) -0.038(9)
C7A 0.138(12) 0.191(14) 0.085(10) -0.028(9) -0.041(8) -0.030(10)
O5B 0.126(9) 0.141(7) 0.039(4) -0.028(3) 0.012(4) -0.075(7)
C6B 0.133(6) 0.146(6) 0.040(4) -0.030(3) 0.016(4) -0.083(4)
C7B 0.136(6) 0.149(7) 0.038(5) -0.029(4) 0.015(4) -0.086(4)
C8B 0.137(9) 0.150(7) 0.040(4) -0.029(3) 0.014(4) -0.088(7)

loop_
_atom_type_symbol
_atom_type_description
_atom_type_scat_dispersion_real
_atom_type_scat_dispersion_imag
_atom_type_scat_source
C C 0.0033 0.0016 'International Tables Vol C Tables 4.2.6.8 and 6.1.1.4'
H H 0.0000 0.0000 'International Tables Vol C Tables 4.2.6.8 and 6.1.1.4'
Cl Cl 0.1484 0.1585 'International Tables Vol C Tables 4.2.6.8 and 6.1.1.4'
O O 0.0106 0.0060 'International Tables Vol C Tables 4.2.6.8 and 6.1.1.4'
U U -9.6767 9.6646 'International Tables Vol C Tables 4.2.6.8 and 6.1.1.4'

loop_
_geom_angle_atom_site_label_1
_geom_angle_atom_site_label_2
_geom_angle_atom_site_label_3
_geom_angle
_geom_angle_site_symmetry_1
_geom_angle_site_symmetry_3
Cl2 U1 Cl1 103.18(4) . .
O72A U1 Cl1 142.56(8) 2_666 .
O72A U1 Cl2 82.33(8) 2_666 .
O72A U1 O1 75.09(10) 2_666 .
O72A U1 O5A 144.16(16) 2_666 .
O72A U1 O5B 136.0(6) 2_666 .
O1 U1 Cl1 71.04(7) . .
O1 U1 Cl2 74.53(8) . .
O1 U1 O5A 121.0(2) . .
O71B U1 Cl1 81.83(8) . .
O71B U1 Cl2 145.13(9) . .
O71B U1 O72A 74.22(11) . 2_666
O71B U1 O1 74.72(11) . .
O71B U1 O72B 115.98(11) . 2_666
O71B U1 O5A 138.34(19) . .
O71B U1 O5B 142.3(10) . .
O71A U1 Cl1 82.69(7) . .
O71A U1 Cl2 142.13(9) . .
O71A U1 O72A 115.68(10) . 2_666
O71A U1 O1 140.28(10) . .
O71A U1 O71B 72.44(12) . .
O71A U1 O72B 73.77(10) . 2_666
O71A U1 O5A 73.9(2) . .
O71A U1 O5B 73.2(11) . .
O72B U1 Cl1 143.26(9) 2_666 .
O72B U1 Cl2 80.63(8) 2_666 .
O72B U1 O72A 74.04(11) 2_666 2_666
O72B U1 O1 142.44(10) 2_666 .
O72B U1 O5A 76.38(17) 2_666 .
O72B U1 O5B 67.5(7) 2_666 .
O5A U1 Cl1 70.14(14) . .
O5A U1 Cl2 73.2(2) . .
O5B U1 Cl1 79.0(6) . .
O5B U1 Cl2 71.4(10) . .
O5B U1 O1 127.3(10) . .
C2AA O72A U1 139.0(2) . 2_666
U1 O1 H1 118.1(13) . .
C2 O1 U1 132.6(2) . .
C2 O1 H1 109.0(13) . .
C3AA O71B U1 157.2(3) . .
C2AA O71A U1 158.8(3) . .
C3AA O72B U1 141.0(3) . 2_666
O71B C3AA C1B 117.6(3) . .
O72B C3AA O71B 124.3(4) . .
O72B C3AA C1B 118.1(4) . .
O72A C2AA C1A 118.9(3) . .
O71A C2AA O72A 122.6(3) . .
O71A C2AA C1A 118.5(3) . .
C2A C1A C2AA 120.2(3) . .
C2A C1A C0AA 119.8(4) . .
C0AA C1A C2AA 119.9(4) . .
C1AA C1B C3AA 120.5(3) . .
C2B C1B C3AA 119.8(4) . .
C2B C1B C1AA 119.7(4) . .
C1A C2A H2A 120.0 . .
C1A C2A C3A 120.1(4) . .
C3A C2A H2A 120.0 . .
C1A C0AA H0AA 120.3 . .
C5A C0AA C1A 119.3(4) . .
C5A C0AA H0AA 120.3 . .
C5A C4A H4A 119.7 . .
C5A C4A C3A 120.7(4) . .
C3A C4A H4A 119.7 . .
C0AA C5A H5A 119.8 . .
C4A C5A C0AA 120.4(4) . .
C4A C5A H5A 119.8 . .
C1B C1AA H1AA 120.1 . .
C5B C1AA C1B 119.8(4) . .
C5B C1AA H1AA 120.1 . .
C1AA C5B H5B 119.9 . .
C1AA C5B C4B 120.1(5) . .
C4B C5B H5B 119.9 . .
O1 C2 H2 108.0 . .
O1 C2 C3 109.9(4) . .
O1 C2 C4 110.3(5) . .
C3 C2 H2 108.0 . .
C4 C2 H2 107.9 . .
C4 C2 C3 112.6(5) . .
C2A C3A H3A 120.2 . .
C4A C3A C2A 119.7(4) . .
C4A C3A H3A 120.2 . .
C1B C2B H2B 119.9 . .
C3B C2B C1B 120.2(5) . .
C3B C2B H2B 119.9 . .
C2 C3 H3B 109.5 . .
C2 C3 H3C 109.5 . .
C2 C3 H3D 109.5 . .
H3B C3 H3C 109.5 . .
H3B C3 H3D 109.5 . .
H3C C3 H3D 109.5 . .
C5B C4B H4B 120.1 . .
C5B C4B C3B 119.8(5) . .
C3B C4B H4B 120.1 . .
C2 C4 H4C 109.5 . .
C2 C4 H4D 109.5 . .
C2 C4 H4E 109.5 . .
H4C C4 H4D 109.5 . .
H4C C4 H4E 109.5 . .
H4D C4 H4E 109.5 . .
C2B C3B C4B 120.1(5) . .
C2B C3B H3BA 119.9 . .
C4B C3B H3BA 119.9 . .
U1 O5A H5AA 112.4(16) . .
C6A O5A U1 135.7(5) . .
C6A O5A H5AA 104.9(17) . .
O5A C6A H6A 106.5 . .
O5A C6A C7A 113.1(9) . .
C8A C6A O5A 112.9(10) . .
C8A C6A H6A 106.5 . .
C8A C6A C7A 111.0(10) . .
C7A C6A H6A 106.5 . .
C6A C8A H8AA 109.5 . .
C6A C8A H8AB 109.5 . .
C6A C8A H8AC 109.5 . .
H8AA C8A H8AB 109.5 . .
H8AA C8A H8AC 109.5 . .
H8AB C8A H8AC 109.5 . .
C6A C7A H7AA 109.4 . .
C6A C7A H7AB 109.5 . .
C6A C7A H7AC 109.5 . .
H7AA C7A H7AB 109.5 . .
H7AA C7A H7AC 109.5 . .
H7AB C7A H7AC 109.5 . .
U1 O5B H5BA 94.8(17) . .
C6B O5B U1 154(2) . .
C6B O5B H5BA 107(2) . .
O5B C6B H6B 105(3) . .
O5B C6B C8B 108.6(18) . .
C7B C6B O5B 126(2) . .
C7B C6B H6B 105(3) . .
C7B C6B C8B 108.0(18) . .
C8B C6B H6B 102(3) . .
C6B C7B H7BA 108.5 . .
C6B C7B H7BB 107.6 . .
C6B C7B H7BC 114.2 . .
H7BA C7B H7BB 109.2 . .
H7BA C7B H7BC 108.7 . .
H7BB C7B H7BC 108.6 . .
C6B C8B H8BA 108(4) . .
C6B C8B H8BB 109(4) . .
C6B C8B H8BC 108(4) . .
H8BA C8B H8BB 111(4) . .
H8BA C8B H8BC 111(4) . .
H8BB C8B H8BC 111(4) . .
C2S O1S H1S 109.7 . .
O1S C2S H2S 89.6 . .
C3S C2S O1S 114(2) . .
C3S C2S H2S 89.7 . .
C3S C2S C4S 129(3) . .
C4S C2S O1S 117(2) . .
C4S C2S H2S 89.2 . .
C2S C3S H3SA 108.9 . .
C2S C3S H3SB 109.5 . .
C2S C3S H3SC 110.1 . .
H3SA C3S H3SB 109.5 . .
H3SA C3S H3SC 109.5 . .
H3SB C3S H3SC 109.5 . .
C2S C4S H4SA 110.7 . .
C2S C4S H4SB 109.1 . .
C2S C4S H4SC 108.6 . .
H4SA C4S H4SB 109.5 . .
H4SA C4S H4SC 109.5 . .
H4SB C4S H4SC 109.5 . .

loop_
_geom_bond_atom_site_label_1
_geom_bond_atom_site_label_2
_geom_bond_distance
_geom_bond_site_symmetry_2
U1 Cl1 2.7183(10) .
U1 Cl2 2.6698(12) .
U1 O72A 2.340(3) 2_666
U1 O1 2.482(3) .
U1 O71B 2.309(3) .
U1 O71A 2.299(3) .
U1 O72B 2.340(3) 2_666
U1 O5A 2.515(5) .
U1 O5B 2.475(13) .
O72A C2AA 1.269(4) .
O1 H1 0.848(9) .
O1 C2 1.449(5) .
O71B C3AA 1.262(5) .
O71A C2AA 1.266(5) .
O72B C3AA 1.252(4) .
C3AA C1B 1.486(5) .
C2AA C1A 1.483(5) .
C1A C2A 1.384(5) .
C1A C0AA 1.393(6) .
C1B C1AA 1.398(6) .
C1B C2B 1.372(5) .
C2A H2A 0.9300 .
C2A C3A 1.391(6) .
C0AA H0AA 0.9300 .
C0AA C5A 1.392(6) .
C4A H4A 0.9300 .
C4A C5A 1.366(7) .
C4A C3A 1.377(7) .
C5A H5A 0.9300 .
C1AA H1AA 0.9300 .
C1AA C5B 1.373(7) .
C5B H5B 0.9300 .
C5B C4B 1.376(8) .
C2 H2 0.9800 .
C2 C3 1.506(7) .
C2 C4 1.466(9) .
C3A H3A 0.9300 .
C2B H2B 0.9300 .
C2B C3B 1.372(7) .
C3 H3B 0.9600 .
C3 H3C 0.9600 .
C3 H3D 0.9600 .
C4B H4B 0.9300 .
C4B C3B 1.388(9) .
C4 H4C 0.9600 .
C4 H4D 0.9600 .
C4 H4E 0.9600 .
C3B H3BA 0.9300 .
O5A H5AA 0.853(10) .
O5A C6A 1.451(10) .
C6A H6A 0.9800 .
C6A C8A 1.435(12) .
C6A C7A 1.470(13) .
C8A H8AA 0.9600 .
C8A H8AB 0.9600 .
C8A H8AC 0.9600 .
C7A H7AA 0.9600 .
C7A H7AB 0.9600 .
C7A H7AC 0.9600 .
O5B H5BA 0.850(10) .
O5B C6B 1.418(17) .
C6B H6B 0.995(19) .
C6B C7B 1.402(17) .
C6B C8B 1.50(2) .
C7B H7BA 0.9674 .
C7B H7BB 0.9697 .
C7B H7BC 0.9614 .
C8B H8BA 0.957(19) .
C8B H8BB 0.955(19) .
C8B H8BC 0.957(19) .
O1S H1S 0.8199 .
O1S C2S 1.430(18) .
C2S H2S 0.9800 .
C2S C3S 1.40(2) .
C2S C4S 1.42(2) .
C3S H3SA 0.9600 .
C3S H3SB 0.9600 .
C3S H3SC 0.9600 .
C4S H4SA 0.9600 .
C4S H4SB 0.9600 .
C4S H4SC 0.9600 .

loop_
_geom_torsion_atom_site_label_1
_geom_torsion_atom_site_label_2
_geom_torsion_atom_site_label_3
_geom_torsion_atom_site_label_4
_geom_torsion
_geom_torsion_site_symmetry_1
U1 O72A C2AA O71A 13.1(7) 2_666
U1 O72A C2AA C1A -166.0(3) 2_666
U1 O1 C2 C3 121.2(4) .
U1 O1 C2 C4 -114.1(5) .
U1 O71B C3AA O72B 20.5(9) .
U1 O71B C3AA C1B -159.6(5) .
U1 O71A C2AA O72A -38.4(10) .
U1 O71A C2AA C1A 140.6(6) .
U1 O72B C3AA O71B -0.3(7) 2_666
U1 O72B C3AA C1B 179.8(3) 2_666
U1 O5A C6A C8A 108.4(11) .
U1 O5A C6A C7A -124.6(10) .
U1 O5B C6B C7B 53(7) .
U1 O5B C6B C8B -177(5) .
O72A C2AA C1A C2A 168.3(4) .
O72A C2AA C1A C0AA -9.8(6) .
O71B C3AA C1B C1AA -166.7(4) .
O71B C3AA C1B C2B 14.6(6) .
O71A C2AA C1A C2A -10.8(6) .
O71A C2AA C1A C0AA 171.1(4) .
O72B C3AA C1B C1AA 13.2(6) .
O72B C3AA C1B C2B -165.6(4) .
C3AA C1B C1AA C5B 178.7(4) .
C3AA C1B C2B C3B 177.5(6) .
C2AA C1A C2A C3A -176.6(4) .
C2AA C1A C0AA C5A 178.1(4) .
C1A C2A C3A C4A -1.2(8) .
C1A C0AA C5A C4A -1.9(8) .
C1B C1AA C5B C4B 3.4(9) .
C1B C2B C3B C4B 4.2(11) .
C2A C1A C0AA C5A 0.0(7) .
C0AA C1A C2A C3A 1.5(7) .
C5A C4A C3A C2A -0.7(9) .
C1AA C1B C2B C3B -1.2(9) .
C1AA C5B C4B C3B -0.4(12) .
C5B C4B C3B C2B -3.4(13) .
C3A C4A C5A C0AA 2.3(9) .
C2B C1B C1AA C5B -2.6(7) .
